data_2022609
loop_
_publ_author_name
'Kaspiaruk, Hanna'
'Checi\'nska, Lilianna'

_publ_section_title
;
 A comparison of three crystalline forms of miconazole: solvent-free,
 ethanol monosolvate and hemihydrate
;
_journal_coeditor_code VP3025
_journal_issue 6
_journal_name_full 'Acta Crystallographica Section C'
_journal_page_first
;
;
_journal_paper_doi 10.1107/S2053229622004909
_journal_volume 78
_journal_year 2022
_chemical_formula_iupac 'C18 H14 Cl4 N2 O, 0.5 H2 O'
_chemical_formula_moiety 'C18 H14 Cl4 N2 O, 0.5(H2 O)'
_chemical_formula_sum 'C18 H15 Cl4 N2 O1.5'
_chemical_formula_weight 425.12
_chemical_name_systematic
'(<i>RS</i>)-1-[2-(2,4-Dichlorobenzyloxy)-2-(2,4-dichlorophenyl)ethyl]-1<i>H</i>-imidazole hemihydrate'
_space_group_crystal_system monoclinic
_space_group_IT_number 14
_space_group_name_Hall '-P 2ybc'
_space_group_name_H-M_alt 'P 1 21/c 1'
_atom_sites_solution_hydrogens mixed
_atom_sites_solution_primary difmap
_audit_creation_method SHELXL-2018/3
_cell_angle_alpha 90
_cell_angle_beta 117.864(3)
_cell_angle_gamma 90
_cell_formula_units_Z 8
_cell_length_a 8.0630(3)
_cell_length_b 33.2610(16)
_cell_length_c 16.5481(7)
_cell_measurement_reflns_used 11558
_cell_measurement_temperature 293(2)
_cell_measurement_theta_max 31.0300
_cell_measurement_theta_min 2.6100
_cell_volume 3923.4(3)
_computing_cell_refinement
;
CrysAlis PRO (Rigaku OD, 2021)
;
_computing_data_collection
;
CrysAlis PRO (Rigaku OD, 2021)
;
_computing_data_reduction
;
CrysAlis PRO (Rigaku OD, 2021)
;
_computing_molecular_graphics
;
Mercury (Macrae <i>et al.</i>,  2020)
;
_computing_publication_material
;
SHELXL2018 (Sheldrick, 2015<i>b</i>) and
publCIF (Westrip, 2010)
;
_computing_structure_refinement
;
SHELXL2018 (Sheldrick, 2015<i>b</i>)
;
_computing_structure_solution
;
SHELXT (Sheldrick, 2015<i>a</i>)
;
_diffrn_ambient_temperature 293(2)
_diffrn_detector 'Hybrid Pixel Array Detector'
_diffrn_detector_area_resol_mean 10.0000
_diffrn_measured_fraction_theta_full 0.999
_diffrn_measured_fraction_theta_max 0.985
_diffrn_measurement_device_type 'Rigaku XtaLAB Synergy Dualflex HyPix'
_diffrn_measurement_method '\w scans'
_diffrn_radiation_type MoK\a
_diffrn_radiation_wavelength 0.71073
_diffrn_reflns_av_R_equivalents 0.0477
_diffrn_reflns_av_unetI/netI 0.0389
_diffrn_reflns_limit_h_max 10
_diffrn_reflns_limit_h_min -10
_diffrn_reflns_limit_k_max 43
_diffrn_reflns_limit_k_min -42
_diffrn_reflns_limit_l_max 21
_diffrn_reflns_limit_l_min -20
_diffrn_reflns_number 45202
_diffrn_reflns_theta_full 25.242
_diffrn_reflns_theta_max 28.000
_diffrn_reflns_theta_min 2.449
_diffrn_source 'micro-focus sealed X-ray tube'
_exptl_absorpt_coefficient_mu 0.615
_exptl_absorpt_correction_T_max 1.000
_exptl_absorpt_correction_T_min 0.857
_exptl_absorpt_correction_type gaussian
_exptl_absorpt_process_details
;
(CrysAlis PRO; Rigaku OD, 2021)
;
_exptl_crystal_colour colourless
_exptl_crystal_density_diffrn 1.439
_exptl_crystal_description needle
_exptl_crystal_F_000 1736
_exptl_crystal_size_max 0.120
_exptl_crystal_size_mid 0.060
_exptl_crystal_size_min 0.040
_refine_diff_density_max 0.404
_refine_diff_density_min -0.275
_refine_ls_extinction_method none
_refine_ls_goodness_of_fit_ref 1.028
_refine_ls_hydrogen_treatment mixed
_refine_ls_matrix_type full
_refine_ls_number_parameters 468
_refine_ls_number_reflns 9339
_refine_ls_number_restraints 2
_refine_ls_restrained_S_all 1.028
_refine_ls_R_factor_all 0.0784
_refine_ls_R_factor_gt 0.0448
_refine_ls_shift/su_max 0.000
_refine_ls_shift/su_mean 0.000
_refine_ls_structure_factor_coef Fsqd
_refine_ls_weighting_details 'w=1/[\s^2^(Fo^2^)+(0.0381P)^2^+1.3220P] where P=(Fo^2^+2Fc^2^)/3'
_refine_ls_weighting_scheme calc
_refine_ls_wR_factor_gt 0.0965
_refine_ls_wR_factor_ref 0.1077
_reflns_number_gt 6260
_reflns_number_total 9339
_reflns_threshold_expression 'I > 2\s(I)'
_cod_data_source_file vp3025sup1.cif
_cod_data_source_block MIC_0.5H2O
_cod_depositor_comments
;

2022-12-20
Z value and formula fixed to values more according to usual
chemical conventions.                 miguel
;
_cod_original_formula_sum 'C36 H30 Cl8 N4 O3'
_cod_original_formula_weight 850.24
_cod_original_formula_moiety '2(C18 H14 Cl4 N2 O), H2 O'
_cod_original_formula_iupac '2C18 H14 Cl4 N2 O, H2 O'
_cod_original_formula_units_Z 4
_cod_original_sg_symbol_H-M 'P 21/c'
_cod_database_code 2022609
_shelx_space_group_comment
;
The symmetry employed for this shelxl refinement is uniquely defined
by the following loop, which should always be used as a source of
symmetry information in preference to the above space-group names.
They are only intended as comments.
;
_shelx_estimated_absorpt_t_min 0.930
_shelx_estimated_absorpt_t_max 0.976

loop_
_space_group_symop_operation_xyz
'x, y, z'
'-x, y+1/2, -z+1/2'
'-x, -y, -z'
'x, -y-1/2, z-1/2'

loop_
_atom_site_type_symbol
_atom_site_label
_atom_site_fract_x
_atom_site_fract_y
_atom_site_fract_z
_atom_site_U_iso_or_equiv
_atom_site_adp_type
_atom_site_calc_flag
_atom_site_occupancy
_atom_site_disorder_assembly
_atom_site_disorder_group
Cl Cl1 0.70158(7) 0.20292(2) 0.64935(4) 0.05809(16) Uani d 1 . .
Cl Cl2 0.18072(9) 0.19687(2) 0.76263(5) 0.07108(19) Uani d 1 . .
Cl Cl3 0.24111(13) 0.02107(2) 0.41323(6) 0.0960(3) Uani d 1 . .
Cl Cl4 -0.32437(12) 0.02855(3) 0.07000(6) 0.1052(3) Uani d 1 . .
Cl Cl5 0.68527(7) 0.09835(2) -0.28394(4) 0.05897(16) Uani d 1 . .
Cl Cl6 1.22207(9) 0.06365(2) -0.37584(4) 0.07210(19) Uani d 1 . .
Cl Cl7 1.22930(12) -0.00976(2) 0.13554(5) 0.0890(2) Uani d 1 . .
Cl Cl8 1.78209(11) 0.06398(3) 0.42507(5) 0.1083(3) Uani d 1 . .
O O1 0.2630(2) 0.15330(4) 0.38629(9) 0.0559(4) Uani d 1 . .
O O2 1.1467(2) 0.10884(4) 0.00241(9) 0.0508(4) Uani d 1 . .
O O3 0.3841(3) 0.20511(8) 0.04599(18) 0.0917(6) Uani d 1 . .
N N1 0.4930(3) 0.21547(6) 0.36275(12) 0.0548(5) Uani d 1 . .
N N2 0.5342(5) 0.20483(7) 0.24160(18) 0.0865(7) Uani d 1 . .
N N3 0.8862(3) 0.17374(6) -0.04043(12) 0.0569(5) Uani d 1 . .
N N4 0.6856(4) 0.18401(9) 0.01256(18) 0.0895(8) Uani d 1 . .
C C1 0.3960(3) 0.17619(6) 0.46075(14) 0.0480(5) Uani d 1 . .
H H1 0.519448 0.163330 0.485287 0.058 Uiso calc 1 . .
C C2 0.4030(3) 0.21731(6) 0.42105(15) 0.0541(5) Uani d 1 . .
H H2A 0.276182 0.227428 0.385827 0.065 Uiso calc 1 . .
H H2B 0.471043 0.235987 0.470714 0.065 Uiso calc 1 . .
C C3 0.4140(4) 0.20459(8) 0.27436(17) 0.0702(7) Uani d 1 . .
H H3 0.288298 0.197663 0.240204 0.084 Uiso calc 1 . .
C C4 0.6982(5) 0.21632(10) 0.3132(3) 0.0884(9) Uani d 1 . .
H H4 0.810644 0.219201 0.310936 0.106 Uiso calc 1 . .
C C5 0.6772(4) 0.22302(9) 0.3883(2) 0.0737(7) Uani d 1 . .
H H5 0.769185 0.231124 0.445610 0.088 Uiso calc 1 . .
C C6 0.3409(3) 0.18091(6) 0.53656(13) 0.0430(4) Uani d 1 . .
C C7 0.4697(3) 0.19338(6) 0.62376(13) 0.0419(4) Uani d 1 . .
C C8 0.4231(3) 0.19842(6) 0.69335(14) 0.0452(5) Uani d 1 . .
H H8 0.512332 0.206794 0.751067 0.054 Uiso calc 1 . .
C C9 0.2407(3) 0.19072(7) 0.67517(15) 0.0490(5) Uani d 1 . .
C C10 0.1075(3) 0.17834(7) 0.58965(16) 0.0572(6) Uani d 1 . .
H H10 -0.014826 0.173090 0.578278 0.069 Uiso calc 1 . .
C C11 0.1583(3) 0.17386(7) 0.52126(15) 0.0547(5) Uani d 1 . .
H H11 0.068128 0.165922 0.463381 0.066 Uiso calc 1 . .
C C12 0.2773(3) 0.11100(7) 0.40170(16) 0.0587(6) Uani d 1 . .
H H12A 0.262042 0.104702 0.455093 0.070 Uiso calc 1 . .
H H12B 0.399648 0.101554 0.412365 0.070 Uiso calc 1 . .
C C13 0.1262(3) 0.09079(7) 0.31868(16) 0.0533(5) Uani d 1 . .
C C14 0.0981(4) 0.04955(7) 0.31723(17) 0.0626(6) Uani d 1 . .
C C15 -0.0402(4) 0.03025(8) 0.2416(2) 0.0726(7) Uani d 1 . .
H H15 -0.057407 0.002628 0.242215 0.087 Uiso calc 1 . .
C C16 -0.1511(4) 0.05258(9) 0.16603(19) 0.0697(7) Uani d 1 . .
C C17 -0.1293(4) 0.09312(8) 0.16416(18) 0.0709(7) Uani d 1 . .
H H17 -0.206216 0.107970 0.112438 0.085 Uiso calc 1 . .
C C18 0.0099(3) 0.11188(8) 0.24084(16) 0.0634(6) Uani d 1 . .
H H18 0.025136 0.139557 0.239674 0.076 Uiso calc 1 . .
C C21 1.0023(3) 0.11427(6) -0.08828(13) 0.0465(5) Uani d 1 . .
H H21 0.889081 0.100122 -0.096147 0.056 Uiso calc 1 . .
C C22 0.9647(3) 0.15933(7) -0.09847(14) 0.0534(5) Uani d 1 . .
H H22A 1.081152 0.173431 -0.082773 0.064 Uiso calc 1 . .
H H22B 0.878139 0.165363 -0.161759 0.064 Uiso calc 1 . .
C C23 0.7097(4) 0.16848(9) -0.05411(19) 0.0713(7) Uani d 1 . .
H H23 0.616251 0.155454 -0.104575 0.086 Uiso calc 1 . .
C C24 0.8560(5) 0.19958(10) 0.0723(2) 0.0890(10) Uani d 1 . .
H H24 0.882190 0.212424 0.126934 0.107 Uiso calc 1 . .
C C25 0.9806(4) 0.19364(9) 0.04073(17) 0.0740(7) Uani d 1 . .
H H25 1.105748 0.201500 0.068588 0.089 Uiso calc 1 . .
C C26 1.0567(3) 0.09968(6) -0.15940(13) 0.0428(4) Uani d 1 . .
C C27 0.9243(3) 0.09325(6) -0.25002(13) 0.0430(4) Uani d 1 . .
C C28 0.9729(3) 0.08237(6) -0.31672(14) 0.0468(5) Uani d 1 . .
H H28 0.881519 0.078497 -0.376879 0.056 Uiso calc 1 . .
C C29 1.1606(3) 0.07737(7) -0.29179(15) 0.0499(5) Uani d 1 . .
C C30 1.2967(3) 0.08266(8) -0.20273(15) 0.0566(6) Uani d 1 . .
H H30 1.422457 0.078656 -0.186609 0.068 Uiso calc 1 . .
C C31 1.2443(3) 0.09399(7) -0.13746(15) 0.0526(5) Uani d 1 . .
H H31 1.336487 0.097905 -0.077492 0.063 Uiso calc 1 . .
C C32 1.1574(3) 0.06946(6) 0.03767(14) 0.0492(5) Uani d 1 . .
H H32A 1.182458 0.050138 0.000794 0.059 Uiso calc 1 . .
H H32B 1.039489 0.062406 0.036366 0.059 Uiso calc 1 . .
C C33 1.3141(3) 0.06876(6) 0.13486(14) 0.0473(5) Uani d 1 . .
C C34 1.3572(3) 0.03368(7) 0.18546(15) 0.0549(5) Uani d 1 . .
C C35 1.4993(4) 0.03144(9) 0.27474(17) 0.0697(7) Uani d 1 . .
H H35 1.525958 0.007487 0.307428 0.084 Uiso calc 1 . .
C C36 1.5993(3) 0.06587(9) 0.31331(16) 0.0682(7) Uani d 1 . .
C C37 1.5612(3) 0.10123(9) 0.26620(16) 0.0681(7) Uani d 1 . .
H H37 1.630056 0.124227 0.293744 0.082 Uiso calc 1 . .
C C38 1.4183(3) 0.10250(7) 0.17668(16) 0.0585(6) Uani d 1 . .
H H38 1.392399 0.126545 0.144359 0.070 Uiso calc 1 . .
H H3A 0.434(7) 0.2015(16) 0.1051(14) 0.20(2) Uiso d 1 . .
H H3B 0.468(5) 0.1927(12) 0.036(3) 0.155(18) Uiso d 1 . .

loop_
_atom_site_aniso_label
_atom_site_aniso_U_11
_atom_site_aniso_U_22
_atom_site_aniso_U_33
_atom_site_aniso_U_12
_atom_site_aniso_U_13
_atom_site_aniso_U_23
Cl1 0.0426(3) 0.0822(4) 0.0516(3) -0.0098(3) 0.0238(2) -0.0016(3)
Cl2 0.0688(4) 0.0923(5) 0.0716(4) -0.0116(3) 0.0490(3) -0.0094(3)
Cl3 0.1383(7) 0.0538(4) 0.0861(5) 0.0011(4) 0.0443(5) 0.0101(4)
Cl4 0.0897(5) 0.1140(7) 0.0997(6) -0.0337(5) 0.0342(5) -0.0542(5)
Cl5 0.0388(2) 0.0773(4) 0.0552(3) 0.0049(3) 0.0172(2) 0.0077(3)
Cl6 0.0669(4) 0.0976(5) 0.0588(4) 0.0161(3) 0.0353(3) -0.0020(3)
Cl7 0.1287(6) 0.0476(4) 0.0800(5) -0.0016(4) 0.0399(4) 0.0089(3)
Cl8 0.0867(5) 0.1646(9) 0.0442(4) 0.0311(5) 0.0060(3) 0.0108(4)
O1 0.0747(10) 0.0437(8) 0.0423(8) -0.0050(7) 0.0215(7) -0.0032(6)
O2 0.0609(8) 0.0469(8) 0.0355(7) 0.0024(7) 0.0148(6) 0.0064(6)
O3 0.0875(14) 0.1095(18) 0.0935(17) -0.0056(13) 0.0550(14) 0.0016(14)
N1 0.0713(12) 0.0514(11) 0.0442(10) -0.0045(9) 0.0291(9) 0.0001(8)
N2 0.139(2) 0.0707(16) 0.0802(17) 0.0027(15) 0.0764(18) 0.0039(13)
N3 0.0641(12) 0.0620(12) 0.0441(10) 0.0197(9) 0.0249(9) 0.0087(9)
N4 0.0946(18) 0.111(2) 0.0844(17) 0.0345(16) 0.0595(16) 0.0187(15)
C1 0.0572(12) 0.0434(11) 0.0421(11) -0.0024(9) 0.0221(9) -0.0032(9)
C2 0.0740(14) 0.0464(12) 0.0453(12) -0.0047(11) 0.0306(11) -0.0029(9)
C3 0.102(2) 0.0618(16) 0.0521(14) -0.0123(14) 0.0403(14) -0.0049(12)
C4 0.102(2) 0.083(2) 0.108(3) 0.0175(18) 0.072(2) 0.0267(19)
C5 0.0710(16) 0.0785(19) 0.0689(17) 0.0005(14) 0.0303(14) 0.0160(14)
C6 0.0469(10) 0.0394(11) 0.0412(11) 0.0004(9) 0.0193(9) 0.0023(8)
C7 0.0383(9) 0.0447(11) 0.0424(11) -0.0005(8) 0.0185(8) 0.0050(8)
C8 0.0424(10) 0.0506(12) 0.0403(11) -0.0025(9) 0.0174(9) 0.0023(9)
C9 0.0486(11) 0.0525(13) 0.0532(12) -0.0005(10) 0.0299(10) 0.0017(10)
C10 0.0406(11) 0.0656(15) 0.0654(15) -0.0062(10) 0.0247(10) -0.0074(12)
C11 0.0451(11) 0.0607(14) 0.0491(12) -0.0039(10) 0.0143(10) -0.0064(10)
C12 0.0790(15) 0.0459(13) 0.0515(13) -0.0022(11) 0.0307(12) -0.0016(10)
C13 0.0678(13) 0.0488(13) 0.0533(13) -0.0081(11) 0.0365(11) -0.0090(10)
C14 0.0807(16) 0.0513(14) 0.0665(15) -0.0061(12) 0.0433(13) -0.0043(12)
C15 0.0912(19) 0.0512(15) 0.089(2) -0.0222(14) 0.0531(17) -0.0219(14)
C16 0.0713(16) 0.0735(18) 0.0727(18) -0.0189(14) 0.0407(14) -0.0274(15)
C17 0.0780(17) 0.0708(18) 0.0564(15) -0.0065(14) 0.0250(13) -0.0078(13)
C18 0.0774(16) 0.0520(14) 0.0559(14) -0.0099(12) 0.0270(12) -0.0052(11)
C21 0.0481(11) 0.0516(12) 0.0364(11) 0.0034(9) 0.0169(9) 0.0062(9)
C22 0.0636(13) 0.0575(14) 0.0416(11) 0.0138(11) 0.0266(10) 0.0100(10)
C23 0.0728(17) 0.0812(19) 0.0664(16) 0.0160(14) 0.0379(14) 0.0095(14)
C24 0.105(2) 0.107(2) 0.0584(17) 0.043(2) 0.0413(17) 0.0031(16)
C25 0.0745(16) 0.089(2) 0.0513(14) 0.0235(15) 0.0230(13) -0.0036(13)
C26 0.0430(10) 0.0440(11) 0.0382(10) 0.0026(9) 0.0162(8) 0.0056(8)
C27 0.0381(9) 0.0434(11) 0.0449(11) 0.0009(8) 0.0171(9) 0.0056(9)
C28 0.0448(10) 0.0497(12) 0.0389(11) -0.0005(9) 0.0138(9) -0.0002(9)
C29 0.0503(11) 0.0537(13) 0.0476(12) 0.0049(10) 0.0245(10) 0.0019(10)
C30 0.0391(10) 0.0723(16) 0.0548(13) 0.0058(10) 0.0190(10) 0.0026(11)
C31 0.0416(10) 0.0666(15) 0.0410(11) 0.0010(10) 0.0121(9) 0.0031(10)
C32 0.0617(12) 0.0440(12) 0.0394(11) 0.0037(10) 0.0214(10) 0.0049(9)
C33 0.0551(12) 0.0486(12) 0.0391(11) 0.0098(10) 0.0227(9) 0.0048(9)
C34 0.0702(14) 0.0493(13) 0.0481(12) 0.0123(11) 0.0301(11) 0.0054(10)
C35 0.0848(17) 0.0736(18) 0.0482(14) 0.0293(15) 0.0291(13) 0.0202(13)
C36 0.0615(14) 0.096(2) 0.0384(12) 0.0246(14) 0.0161(11) 0.0085(13)
C37 0.0634(14) 0.0772(18) 0.0508(14) 0.0014(13) 0.0158(12) -0.0038(13)
C38 0.0660(14) 0.0534(14) 0.0489(13) 0.0027(11) 0.0209(11) 0.0042(11)

loop_
_atom_type_symbol
_atom_type_description
_atom_type_scat_dispersion_real
_atom_type_scat_dispersion_imag
_atom_type_scat_source
C C 0.0033 0.0016 'International Tables Vol C Tables 4.2.6.8 and 6.1.1.4'
H H 0.0000 0.0000 'International Tables Vol C Tables 4.2.6.8 and 6.1.1.4'
Cl Cl 0.1484 0.1585 'International Tables Vol C Tables 4.2.6.8 and 6.1.1.4'
N N 0.0061 0.0033 'International Tables Vol C Tables 4.2.6.8 and 6.1.1.4'
O O 0.0106 0.0060 'International Tables Vol C Tables 4.2.6.8 and 6.1.1.4'

loop_
_geom_angle_atom_site_label_1
_geom_angle_atom_site_label_2
_geom_angle_atom_site_label_3
_geom_angle_site_symmetry_1
_geom_angle_site_symmetry_3
_geom_angle
_geom_angle_publ_flag
C1 O1 C12 . . 114.17(16) ?
C21 O2 C32 . . 114.50(15) ?
H3A O3 H3B . . 98(4) ?
C3 N1 C5 . . 106.3(2) ?
C3 N1 C2 . . 127.1(2) ?
C5 N1 C2 . . 126.5(2) ?
C3 N2 C4 . . 104.3(2) ?
C23 N3 C25 . . 106.7(2) ?
C23 N3 C22 . . 126.8(2) ?
C25 N3 C22 . . 126.5(2) ?
C23 N4 C24 . . 105.3(2) ?
O1 C1 C6 . . 112.19(17) ?
O1 C1 C2 . . 105.75(17) ?
C6 C1 C2 . . 110.18(17) ?
O1 C1 H1 . . 109.5 ?
C6 C1 H1 . . 109.5 ?
C2 C1 H1 . . 109.5 ?
N1 C2 C1 . . 112.14(18) ?
N1 C2 H2A . . 109.2 ?
C1 C2 H2A . . 109.2 ?
N1 C2 H2B . . 109.2 ?
C1 C2 H2B . . 109.2 ?
H2A C2 H2B . . 107.9 ?
N2 C3 N1 . . 112.5(3) ?
N2 C3 H3 . . 123.8 ?
N1 C3 H3 . . 123.8 ?
C5 C4 N2 . . 111.2(3) ?
C5 C4 H4 . . 124.4 ?
N2 C4 H4 . . 124.4 ?
C4 C5 N1 . . 105.8(3) ?
C4 C5 H5 . . 127.1 ?
N1 C5 H5 . . 127.1 ?
C7 C6 C11 . . 116.89(19) ?
C7 C6 C1 . . 121.48(17) ?
C11 C6 C1 . . 121.61(18) ?
C8 C7 C6 . . 122.76(18) ?
C8 C7 Cl1 . . 117.07(15) ?
C6 C7 Cl1 . . 120.17(15) ?
C7 C8 C9 . . 118.28(19) ?
C7 C8 H8 . . 120.9 ?
C9 C8 H8 . . 120.9 ?
C10 C9 C8 . . 121.2(2) ?
C10 C9 Cl2 . . 120.16(16) ?
C8 C9 Cl2 . . 118.63(16) ?
C11 C10 C9 . . 119.07(19) ?
C11 C10 H10 . . 120.5 ?
C9 C10 H10 . . 120.5 ?
C10 C11 C6 . . 121.8(2) ?
C10 C11 H11 . . 119.1 ?
C6 C11 H11 . . 119.1 ?
O1 C12 C13 . . 108.36(19) ?
O1 C12 H12A . . 110.0 ?
C13 C12 H12A . . 110.0 ?
O1 C12 H12B . . 110.0 ?
C13 C12 H12B . . 110.0 ?
H12A C12 H12B . . 108.4 ?
C18 C13 C14 . . 116.9(2) ?
C18 C13 C12 . . 122.2(2) ?
C14 C13 C12 . . 120.9(2) ?
C15 C14 C13 . . 122.0(2) ?
C15 C14 Cl3 . . 118.8(2) ?
C13 C14 Cl3 . . 119.2(2) ?
C16 C15 C14 . . 118.8(2) ?
C16 C15 H15 . . 120.6 ?
C14 C15 H15 . . 120.6 ?
C17 C16 C15 . . 121.5(2) ?
C17 C16 Cl4 . . 119.3(2) ?
C15 C16 Cl4 . . 119.2(2) ?
C16 C17 C18 . . 118.8(3) ?
C16 C17 H17 . . 120.6 ?
C18 C17 H17 . . 120.6 ?
C13 C18 C17 . . 122.1(2) ?
C13 C18 H18 . . 119.0 ?
C17 C18 H18 . . 119.0 ?
O2 C21 C26 . . 112.89(16) ?
O2 C21 C22 . . 105.38(17) ?
C26 C21 C22 . . 110.12(16) ?
O2 C21 H21 . . 109.5 ?
C26 C21 H21 . . 109.5 ?
C22 C21 H21 . . 109.5 ?
N3 C22 C21 . . 112.10(18) ?
N3 C22 H22A . . 109.2 ?
C21 C22 H22A . . 109.2 ?
N3 C22 H22B . . 109.2 ?
C21 C22 H22B . . 109.2 ?
H22A C22 H22B . . 107.9 ?
N4 C23 N3 . . 111.6(3) ?
N4 C23 H23 . . 124.2 ?
N3 C23 H23 . . 124.2 ?
C25 C24 N4 . . 110.1(3) ?
C25 C24 H24 . . 125.0 ?
N4 C24 H24 . . 125.0 ?
C24 C25 N3 . . 106.2(3) ?
C24 C25 H25 . . 126.9 ?
N3 C25 H25 . . 126.9 ?
C27 C26 C31 . . 116.89(18) ?
C27 C26 C21 . . 122.09(17) ?
C31 C26 C21 . . 120.94(18) ?
C28 C27 C26 . . 122.68(17) ?
C28 C27 Cl5 . . 116.84(15) ?
C26 C27 Cl5 . . 120.47(15) ?
C29 C28 C27 . . 118.29(19) ?
C29 C28 H28 . . 120.9 ?
C27 C28 H28 . . 120.9 ?
C30 C29 C28 . . 121.2(2) ?
C30 C29 Cl6 . . 120.45(16) ?
C28 C29 Cl6 . . 118.32(16) ?
C29 C30 C31 . . 119.31(19) ?
C29 C30 H30 . . 120.3 ?
C31 C30 H30 . . 120.3 ?
C30 C31 C26 . . 121.59(19) ?
C30 C31 H31 . . 119.2 ?
C26 C31 H31 . . 119.2 ?
O2 C32 C33 . . 108.14(17) ?
O2 C32 H32A . . 110.1 ?
C33 C32 H32A . . 110.1 ?
O2 C32 H32B . . 110.1 ?
C33 C32 H32B . . 110.1 ?
H32A C32 H32B . . 108.4 ?
C38 C33 C34 . . 117.5(2) ?
C38 C33 C32 . . 122.14(19) ?
C34 C33 C32 . . 120.4(2) ?
C33 C34 C35 . . 122.7(2) ?
C33 C34 Cl7 . . 119.16(17) ?
C35 C34 Cl7 . . 118.17(19) ?
C36 C35 C34 . . 117.6(2) ?
C36 C35 H35 . . 121.2 ?
C34 C35 H35 . . 121.2 ?
C37 C36 C35 . . 121.7(2) ?
C37 C36 Cl8 . . 119.3(2) ?
C35 C36 Cl8 . . 118.9(2) ?
C36 C37 C38 . . 119.3(3) ?
C36 C37 H37 . . 120.4 ?
C38 C37 H37 . . 120.4 ?
C33 C38 C37 . . 121.2(2) ?
C33 C38 H38 . . 119.4 ?
C37 C38 H38 . . 119.4 ?

loop_
_geom_bond_atom_site_label_1
_geom_bond_atom_site_label_2
_geom_bond_site_symmetry_2
_geom_bond_distance
_geom_bond_publ_flag
Cl1 C7 . 1.7426(19) ?
Cl2 C9 . 1.739(2) ?
Cl3 C14 . 1.743(3) ?
Cl4 C16 . 1.744(3) ?
Cl5 C27 . 1.7455(19) ?
Cl6 C29 . 1.741(2) ?
Cl7 C34 . 1.743(2) ?
Cl8 C36 . 1.746(2) ?
O1 C1 . 1.419(2) ?
O1 C12 . 1.425(3) ?
O2 C21 . 1.417(2) ?
O2 C32 . 1.420(2) ?
O3 H3A . 0.874(19) ?
O3 H3B . 0.870(19) ?
N1 C3 . 1.344(3) ?
N1 C5 . 1.364(3) ?
N1 C2 . 1.455(3) ?
N2 C3 . 1.312(3) ?
N2 C4 . 1.355(4) ?
N3 C23 . 1.344(3) ?
N3 C25 . 1.366(3) ?
N3 C22 . 1.456(3) ?
N4 C23 . 1.312(3) ?
N4 C24 . 1.365(4) ?
C1 C6 . 1.522(3) ?
C1 C2 . 1.529(3) ?
C1 H1 . 0.9800 ?
C2 H2A . 0.9700 ?
C2 H2B . 0.9700 ?
C3 H3 . 0.9300 ?
C4 C5 . 1.348(4) ?
C4 H4 . 0.9300 ?
C5 H5 . 0.9300 ?
C6 C7 . 1.390(3) ?
C6 C11 . 1.392(3) ?
C7 C8 . 1.378(3) ?
C8 C9 . 1.381(3) ?
C8 H8 . 0.9300 ?
C9 C10 . 1.380(3) ?
C10 C11 . 1.380(3) ?
C10 H10 . 0.9300 ?
C11 H11 . 0.9300 ?
C12 C13 . 1.503(3) ?
C12 H12A . 0.9700 ?
C12 H12B . 0.9700 ?
C13 C18 . 1.379(3) ?
C13 C14 . 1.389(3) ?
C14 C15 . 1.385(4) ?
C15 C16 . 1.367(4) ?
C15 H15 . 0.9300 ?
C16 C17 . 1.362(4) ?
C17 C18 . 1.388(3) ?
C17 H17 . 0.9300 ?
C18 H18 . 0.9300 ?
C21 C26 . 1.515(3) ?
C21 C22 . 1.523(3) ?
C21 H21 . 0.9800 ?
C22 H22A . 0.9700 ?
C22 H22B . 0.9700 ?
C23 H23 . 0.9300 ?
C24 C25 . 1.346(4) ?
C24 H24 . 0.9300 ?
C25 H25 . 0.9300 ?
C26 C27 . 1.392(3) ?
C26 C31 . 1.394(3) ?
C27 C28 . 1.381(3) ?
C28 C29 . 1.380(3) ?
C28 H28 . 0.9300 ?
C29 C30 . 1.377(3) ?
C30 C31 . 1.383(3) ?
C30 H30 . 0.9300 ?
C31 H31 . 0.9300 ?
C32 C33 . 1.511(3) ?
C32 H32A . 0.9700 ?
C32 H32B . 0.9700 ?
C33 C38 . 1.378(3) ?
C33 C34 . 1.383(3) ?
C34 C35 . 1.385(3) ?
C35 C36 . 1.374(4) ?
C35 H35 . 0.9300 ?
C36 C37 . 1.364(4) ?
C37 C38 . 1.389(3) ?
C37 H37 . 0.9300 ?
C38 H38 . 0.9300 ?

loop_
_geom_hbond_atom_site_label_D
_geom_hbond_atom_site_label_H
_geom_hbond_atom_site_label_A
_geom_hbond_site_symmetry_A
_geom_hbond_distance_DH
_geom_hbond_distance_HA
_geom_hbond_distance_DA
_geom_hbond_angle_DHA
_geom_hbond_publ_flag
O3 H3A N2 . 0.874(19) 2.02(2) 2.878(4) 168(5) yes
O3 H3B N4 . 0.870(19) 1.99(2) 2.823(3) 160(4) yes
C2 H2B O3 4_566 0.97 2.59 3.354(3) 136.0 yes
C22 H22A O3 1_655 0.97 2.60 3.451(3) 146.8 yes
C25 H25 O3 1_655 0.93 2.44 3.236(4) 143.1 yes

loop_
_geom_torsion_atom_site_label_1
_geom_torsion_atom_site_label_2
_geom_torsion_atom_site_label_3
_geom_torsion_atom_site_label_4
_geom_torsion_site_symmetry_1
_geom_torsion_site_symmetry_2
_geom_torsion_site_symmetry_3
_geom_torsion_site_symmetry_4
_geom_torsion
_geom_torsion_publ_flag
C12 O1 C1 C6 . . . . -78.4(2) ?
C12 O1 C1 C2 . . . . 161.48(18) ?
C3 N1 C2 C1 . . . . 82.6(3) ?
C5 N1 C2 C1 . . . . -94.6(3) ?
O1 C1 C2 N1 . . . . -70.9(2) ?
C6 C1 C2 N1 . . . . 167.66(17) ?
C4 N2 C3 N1 . . . . 0.3(3) ?
C5 N1 C3 N2 . . . . -0.3(3) ?
C2 N1 C3 N2 . . . . -178.0(2) ?
C3 N2 C4 C5 . . . . -0.1(3) ?
N2 C4 C5 N1 . . . . 0.0(3) ?
C3 N1 C5 C4 . . . . 0.2(3) ?
C2 N1 C5 C4 . . . . 177.9(2) ?
O1 C1 C6 C7 . . . . 164.04(18) ?
C2 C1 C6 C7 . . . . -78.4(2) ?
O1 C1 C6 C11 . . . . -17.5(3) ?
C2 C1 C6 C11 . . . . 100.0(2) ?
C11 C6 C7 C8 . . . . 0.6(3) ?
C1 C6 C7 C8 . . . . 179.13(19) ?
C11 C6 C7 Cl1 . . . . 179.98(16) ?
C1 C6 C7 Cl1 . . . . -1.5(3) ?
C6 C7 C8 C9 . . . . 0.0(3) ?
Cl1 C7 C8 C9 . . . . -179.43(16) ?
C7 C8 C9 C10 . . . . -0.1(3) ?
C7 C8 C9 Cl2 . . . . 179.84(16) ?
C8 C9 C10 C11 . . . . -0.4(3) ?
Cl2 C9 C10 C11 . . . . 179.69(18) ?
C9 C10 C11 C6 . . . . 1.0(4) ?
C7 C6 C11 C10 . . . . -1.1(3) ?
C1 C6 C11 C10 . . . . -179.6(2) ?
C1 O1 C12 C13 . . . . 178.72(17) ?
O1 C12 C13 C18 . . . . 4.8(3) ?
O1 C12 C13 C14 . . . . -175.3(2) ?
C18 C13 C14 C15 . . . . -0.2(4) ?
C12 C13 C14 C15 . . . . 179.9(2) ?
C18 C13 C14 Cl3 . . . . 179.69(18) ?
C12 C13 C14 Cl3 . . . . -0.2(3) ?
C13 C14 C15 C16 . . . . 0.5(4) ?
Cl3 C14 C15 C16 . . . . -179.4(2) ?
C14 C15 C16 C17 . . . . -0.6(4) ?
C14 C15 C16 Cl4 . . . . 179.4(2) ?
C15 C16 C17 C18 . . . . 0.4(4) ?
Cl4 C16 C17 C18 . . . . -179.6(2) ?
C14 C13 C18 C17 . . . . 0.0(4) ?
C12 C13 C18 C17 . . . . 179.8(2) ?
C16 C17 C18 C13 . . . . -0.1(4) ?
C32 O2 C21 C26 . . . . -81.7(2) ?
C32 O2 C21 C22 . . . . 158.12(17) ?
C23 N3 C22 C21 . . . . -74.8(3) ?
C25 N3 C22 C21 . . . . 101.9(3) ?
O2 C21 C22 N3 . . . . -66.2(2) ?
C26 C21 C22 N3 . . . . 171.81(17) ?
C24 N4 C23 N3 . . . . -0.7(3) ?
C25 N3 C23 N4 . . . . 0.5(3) ?
C22 N3 C23 N4 . . . . 177.8(2) ?
C23 N4 C24 C25 . . . . 0.6(4) ?
N4 C24 C25 N3 . . . . -0.3(3) ?
C23 N3 C25 C24 . . . . -0.1(3) ?
C22 N3 C25 C24 . . . . -177.4(2) ?
O2 C21 C26 C27 . . . . 164.41(18) ?
C22 C21 C26 C27 . . . . -78.1(2) ?
O2 C21 C26 C31 . . . . -18.8(3) ?
C22 C21 C26 C31 . . . . 98.6(2) ?
C31 C26 C27 C28 . . . . -1.0(3) ?
C21 C26 C27 C28 . . . . 175.89(19) ?
C31 C26 C27 Cl5 . . . . 178.38(16) ?
C21 C26 C27 Cl5 . . . . -4.7(3) ?
C26 C27 C28 C29 . . . . 0.6(3) ?
Cl5 C27 C28 C29 . . . . -178.84(16) ?
C27 C28 C29 C30 . . . . 0.6(3) ?
C27 C28 C29 Cl6 . . . . -179.99(16) ?
C28 C29 C30 C31 . . . . -1.3(4) ?
Cl6 C29 C30 C31 . . . . 179.30(18) ?
C29 C30 C31 C26 . . . . 0.9(4) ?
C27 C26 C31 C30 . . . . 0.3(3) ?
C21 C26 C31 C30 . . . . -176.7(2) ?
C21 O2 C32 C33 . . . . -178.74(16) ?
O2 C32 C33 C38 . . . . 1.2(3) ?
O2 C32 C33 C34 . . . . -179.16(19) ?
C38 C33 C34 C35 . . . . -0.3(3) ?
C32 C33 C34 C35 . . . . -180.0(2) ?
C38 C33 C34 Cl7 . . . . 179.97(17) ?
C32 C33 C34 Cl7 . . . . 0.3(3) ?
C33 C34 C35 C36 . . . . 0.2(4) ?
Cl7 C34 C35 C36 . . . . 179.88(19) ?
C34 C35 C36 C37 . . . . 0.2(4) ?
C34 C35 C36 Cl8 . . . . -178.92(18) ?
C35 C36 C37 C38 . . . . -0.4(4) ?
Cl8 C36 C37 C38 . . . . 178.69(19) ?
C34 C33 C38 C37 . . . . 0.1(3) ?
C32 C33 C38 C37 . . . . 179.7(2) ?
C36 C37 C38 C33 . . . . 0.3(4) ?

_cod_database_fobs_code 2022609
